data_4001927
loop_
_publ_author_name
'Forbes, Scott'
'Yuan, Fang'
'Saparov, Bayrammurad'
'Sefat, Athena S.'
'Kosuda, Kosuke'
'Kolodiazhnyi, Taras'
'Mozharivskyj, Yurij'

_publ_section_title
;
 Synthesis, Crystal Structure, and Electronic Properties of the
 CaRE3SbO4and Ca2RE8Sb3O10phases (RE = Rare-Earth Metal)
;
_journal_issue 7
_journal_name_full 'Chemistry of Materials'
_journal_page_first 2289
_journal_paper_doi 10.1021/cm500157y
_journal_volume 26
_journal_year 2014
_chemical_formula_sum 'Ca2.08 Gd7.92 O10 Sb2.97'
_chemical_formula_weight 1850.38
_chemical_name_systematic
; 
 ? 
;
_space_group_IT_number 12
_symmetry_cell_setting monoclinic
_symmetry_space_group_name_Hall '-C 2y'
_symmetry_space_group_name_H-M 'C 1 2/m 1'
_atom_sites_solution_hydrogens none
_atom_sites_solution_primary direct
_atom_sites_solution_secondary difmap
_audit_creation_method SHELXL-97
_cell_angle_alpha 90.00
_cell_angle_beta 93.59(3)
_cell_angle_gamma 90.00
_cell_formula_units_Z 2
_cell_length_a 13.386(3)
_cell_length_b 3.7985(8)
_cell_length_c 17.368(4)
_cell_measurement_reflns_used 14080
_cell_measurement_temperature 293(2)
_cell_measurement_theta_max 39.75
_cell_measurement_theta_min 2.35
_cell_volume 881.4(3)
_computing_cell_refinement X-Area
_computing_data_collection X-Area
_computing_data_reduction X-Red32
_computing_publication_material 'SHELXL-97 (Sheldrick, 1997)'
_computing_structure_refinement 'SHELXL-97 (Sheldrick, 1997)'
_computing_structure_solution 'SHELXS-97 (Sheldrick, 1990)'
_diffrn_ambient_temperature 293(2)
_diffrn_measured_fraction_theta_full 0.995
_diffrn_measured_fraction_theta_max 0.995
_diffrn_radiation_monochromator graphite
_diffrn_radiation_source 'fine-focus sealed tube'
_diffrn_radiation_type MoK\a
_diffrn_radiation_wavelength 0.71073
_diffrn_reflns_av_R_equivalents 0.0749
_diffrn_reflns_av_sigmaI/netI 0.0618
_diffrn_reflns_limit_h_max 21
_diffrn_reflns_limit_h_min -21
_diffrn_reflns_limit_k_max 6
_diffrn_reflns_limit_k_min -6
_diffrn_reflns_limit_l_max 27
_diffrn_reflns_limit_l_min -27
_diffrn_reflns_number 14080
_diffrn_reflns_theta_full 34.56
_diffrn_reflns_theta_max 34.56
_diffrn_reflns_theta_min 3.05
_exptl_absorpt_coefficient_mu 34.438
_exptl_absorpt_correction_T_max 0.3465
_exptl_absorpt_correction_T_min 0.2161
_exptl_absorpt_correction_type numerical
_exptl_absorpt_process_details X-Red
_exptl_crystal_colour Black
_exptl_crystal_density_diffrn 6.972
_exptl_crystal_density_method 'not measured'
_exptl_crystal_description Block
_exptl_crystal_F_000 1559.5
_exptl_crystal_size_max 0.0632
_exptl_crystal_size_mid 0.0586
_exptl_crystal_size_min 0.0475
_refine_diff_density_max 2.759
_refine_diff_density_min -3.106
_refine_diff_density_rms 0.490
_refine_ls_extinction_coef 0.00054(3)
_refine_ls_extinction_expression Fc^*^=kFc[1+0.001xFc^2^\l^3^/sin(2\q)]^-1/4^
_refine_ls_extinction_method SHELXL
_refine_ls_goodness_of_fit_ref 1.007
_refine_ls_hydrogen_treatment none
_refine_ls_matrix_type full
_refine_ls_number_parameters 91
_refine_ls_number_reflns 2091
_refine_ls_number_restraints 0
_refine_ls_restrained_S_all 1.007
_refine_ls_R_factor_all 0.0772
_refine_ls_R_factor_gt 0.0404
_refine_ls_shift/su_max 0.001
_refine_ls_shift/su_mean 0.000
_refine_ls_structure_factor_coef Fsqd
_refine_ls_weighting_details 'calc w=1/[\s^2^(Fo^2^)+(0.0176P)^2^+0.0000P] where P=(Fo^2^+2Fc^2^)/3'
_refine_ls_weighting_scheme calc
_refine_ls_wR_factor_gt 0.0533
_refine_ls_wR_factor_ref 0.0590
_reflns_number_gt 1480
_reflns_number_total 2091
_reflns_threshold_expression >2sigma(I)
_cod_data_source_file cm500157y_si_002.cif
_cod_data_source_block c2m
_cod_depositor_comments
;
The following automatic conversions were performed:

'_symmetry_cell_setting' value 'Monoclinic' changed to 'monoclinic'
according to
/usr/data/users/saulius/automatic-downloads/rss-feeds/ACS/lib/dictionaries/cif_core.dic
dictionary named 'cif_core.dic' version 2.4.2 from
2011-04-26.

'_exptl_absorpt_correction_type' value 'Numerical'
changed to 'numerical' according to
/usr/data/users/saulius/automatic-downloads/rss-feeds/ACS/lib/dictionaries/cif_core.dic
dictionary named 'cif_core.dic' version 2.4.2 from 2011-04-26.

Automatic conversion script
Id: cif_fix_values 2281 2013-09-26 08:29:07Z andrius 

 Adding full bibliography for
 ./tmp-cod-update-bibliographies-15567/cifs/4001927.cif.
;
_cod_original_sg_symbol_H-M C2/m
_cod_database_code 4001927

loop_
_symmetry_equiv_pos_as_xyz
'x, y, z'
'-x, y, -z'
'x+1/2, y+1/2, z'
'-x+1/2, y+1/2, -z'
'-x, -y, -z'
'x, -y, z'
'-x+1/2, -y+1/2, -z'
'x+1/2, -y+1/2, z'

loop_
_atom_site_label
_atom_site_type_symbol
_atom_site_fract_x
_atom_site_fract_y
_atom_site_fract_z
_atom_site_U_iso_or_equiv
_atom_site_adp_type
_atom_site_occupancy
_atom_site_symmetry_multiplicity
_atom_site_calc_flag
_atom_site_refinement_flags
Ca1 Ca 0.821(2) 0.0000 0.0751(11) 0.0091(3) Uani 0.339(7) 2 d SP
Gd1 Gd 0.8276(2) 0.0000 0.06316(10) 0.0091(3) Uani 0.661(7) 2 d SP
Ca2 Ca 0.1140(11) 0.0000 0.1528(9) 0.0098(3) Uani 0.279(8) 2 d SP
Gd2 Gd 0.09345(9) 0.0000 0.13639(7) 0.0098(3) Uani 0.721(8) 2 d SP
Ca3 Ca 0.421(2) 0.0000 0.2399(17) 0.0110(3) Uani 0.221(7) 2 d SP
Gd3 Gd 0.43708(10) 0.0000 0.24999(10) 0.0110(3) Uani 0.779(7) 2 d SP
Ca4 Ca 0.277(4) 0.0000 0.692(3) 0.0093(2) Uani 0.096(8) 2 d SP
Gd4 Gd 0.29492(7) 0.0000 0.68085(5) 0.0093(2) Uani 0.904(8) 2 d SP
Ca5 Ca 0.360(2) 0.0000 0.491(2) 0.0123(2) Uani 0.106(8) 2 d SP
Gd5 Gd 0.35106(5) 0.0000 0.46483(7) 0.0123(2) Uani 0.894(8) 2 d SP
Sb1 Sb 0.0000 0.5000 0.0000 0.0141(3) Uani 1 4 d S
Sb2 Sb 0.03010(8) 0.0448(9) 0.38925(6) 0.0142(7) Uani 0.492(4) 1 d P
O1 O 0.2360(6) 0.0000 0.0705(4) 0.0136(15) Uani 1 2 d S
O2 O 0.6056(6) 0.0000 0.2071(4) 0.0147(15) Uani 1 2 d S
O3 O 0.0773(6) 0.0000 0.8214(4) 0.0166(16) Uani 1 2 d S
O4 O 0.2917(8) 0.0000 0.3102(7) 0.035(3) Uani 1 2 d S
O5 O 0.2343(5) 0.0000 0.5571(4) 0.0108(13) Uani 1 2 d S

loop_
_atom_site_aniso_label
_atom_site_aniso_U_11
_atom_site_aniso_U_22
_atom_site_aniso_U_33
_atom_site_aniso_U_23
_atom_site_aniso_U_13
_atom_site_aniso_U_12
Ca1 0.0106(6) 0.0084(4) 0.0082(8) 0.000 -0.0011(5) 0.000
Gd1 0.0106(6) 0.0084(4) 0.0082(8) 0.000 -0.0011(5) 0.000
Ca2 0.0116(6) 0.0082(4) 0.0099(5) 0.000 0.0017(3) 0.000
Gd2 0.0116(6) 0.0082(4) 0.0099(5) 0.000 0.0017(3) 0.000
Ca3 0.0104(7) 0.0077(3) 0.0151(6) 0.000 0.0034(3) 0.000
Gd3 0.0104(7) 0.0077(3) 0.0151(6) 0.000 0.0034(3) 0.000
Ca4 0.0104(5) 0.0071(3) 0.0102(4) 0.000 -0.0020(2) 0.000
Gd4 0.0104(5) 0.0071(3) 0.0102(4) 0.000 -0.0020(2) 0.000
Ca5 0.0084(4) 0.0090(3) 0.0198(5) 0.000 0.0040(3) 0.000
Gd5 0.0084(4) 0.0090(3) 0.0198(5) 0.000 0.0040(3) 0.000
Sb1 0.0112(6) 0.0198(6) 0.0114(6) 0.000 0.0018(4) 0.000
Sb2 0.0106(5) 0.0185(19) 0.0136(5) -0.0030(5) 0.0008(3) -0.0020(5)
O1 0.014(4) 0.014(4) 0.012(3) 0.000 0.002(3) 0.000
O2 0.019(4) 0.016(4) 0.008(3) 0.000 -0.007(3) 0.000
O3 0.017(4) 0.015(4) 0.017(4) 0.000 -0.002(3) 0.000
O4 0.024(5) 0.019(5) 0.065(7) 0.000 0.022(5) 0.000
O5 0.009(3) 0.010(3) 0.013(3) 0.000 0.000(2) 0.000

loop_
_atom_type_symbol
_atom_type_description
_atom_type_scat_dispersion_real
_atom_type_scat_dispersion_imag
_atom_type_scat_source
O O 0.0106 0.0060 'International Tables Vol C Tables 4.2.6.8 and 6.1.1.4'
Ca Ca 0.2262 0.3064 'International Tables Vol C Tables 4.2.6.8 and 6.1.1.4'
Sb Sb -0.5866 1.5461 'International Tables Vol C Tables 4.2.6.8 and 6.1.1.4'
Gd Gd -0.1653 3.9035 'International Tables Vol C Tables 4.2.6.8 and 6.1.1.4'

loop_
_geom_angle_atom_site_label_1
_geom_angle_atom_site_label_2
_geom_angle_atom_site_label_3
_geom_angle
_geom_angle_site_symmetry_1
_geom_angle_site_symmetry_3
O3 Ca1 O1 108.8(6) 5_656 3_545
O3 Ca1 O1 108.8(6) 5_656 3
O1 Ca1 O1 118.0(12) 3_545 3
O3 Ca1 O1 158.9(11) 5_656 5_655
O1 Ca1 O1 81.0(7) 3_545 5_655
O1 Ca1 O1 81.0(7) 3 5_655
O3 Ca1 Sb1 84.3(7) 5_656 1_655
O1 Ca1 Sb1 147.6(6) 3_545 1_655
O1 Ca1 Sb1 83.1(3) 3 1_655
O1 Ca1 Sb1 78.3(4) 5_655 1_655
O3 Ca1 Sb1 84.3(7) 5_656 1_645
O1 Ca1 Sb1 83.1(3) 3_545 1_645
O1 Ca1 Sb1 147.6(6) 3 1_645
O1 Ca1 Sb1 78.3(4) 5_655 1_645
Sb1 Ca1 Sb1 68.4(4) 1_655 1_645
O3 Ca1 Gd1 147.76(18) 5_656 7_645
O1 Ca1 Gd1 41.8(4) 3_545 7_645
O1 Ca1 Gd1 99.6(9) 3 7_645
O1 Ca1 Gd1 39.3(3) 5_655 7_645
Sb1 Ca1 Gd1 114.7(5) 1_655 7_645
Sb1 Ca1 Gd1 79.6(3) 1_645 7_645
O3 Ca1 Gd1 147.76(18) 5_656 7_655
O1 Ca1 Gd1 99.6(9) 3_545 7_655
O1 Ca1 Gd1 41.8(4) 3 7_655
O1 Ca1 Gd1 39.3(3) 5_655 7_655
Sb1 Ca1 Gd1 79.6(3) 1_655 7_655
Sb1 Ca1 Gd1 114.7(5) 1_645 7_655
Gd1 Ca1 Gd1 64.3(4) 7_645 7_655
O3 Ca1 Ca3 33.8(3) 5_656 3
O1 Ca1 Ca3 130.0(8) 3_545 3
O1 Ca1 Ca3 75.1(5) 3 3
O1 Ca1 Ca3 147.4(4) 5_655 3
Sb1 Ca1 Ca3 77.0(6) 1_655 3
Sb1 Ca1 Ca3 111.4(9) 1_645 3
Gd1 Ca1 Ca3 166.8(9) 7_645 3
Gd1 Ca1 Ca3 114.6(3) 7_655 3
O3 Ca1 Ca3 33.8(3) 5_656 3_545
O1 Ca1 Ca3 75.1(5) 3_545 3_545
O1 Ca1 Ca3 130.0(8) 3 3_545
O1 Ca1 Ca3 147.4(4) 5_655 3_545
Sb1 Ca1 Ca3 111.4(9) 1_655 3_545
Sb1 Ca1 Ca3 77.0(6) 1_645 3_545
Gd1 Ca1 Ca3 114.6(3) 7_645 3_545
Gd1 Ca1 Ca3 166.8(9) 7_655 3_545
Ca3 Ca1 Ca3 63.3(6) 3 3_545
O3 Ca1 Ca1 148.8(4) 5_656 7_645
O1 Ca1 Ca1 44.4(4) 3_545 7_645
O1 Ca1 Ca1 100.0(11) 3 7_645
O1 Ca1 Ca1 36.6(4) 5_655 7_645
Sb1 Ca1 Ca1 111.5(7) 1_655 7_645
Sb1 Ca1 Ca1 77.5(4) 1_645 7_645
Gd1 Ca1 Ca1 3.3(3) 7_645 7_645
Gd1 Ca1 Ca1 63.4(6) 7_655 7_645
Ca3 Ca1 Ca1 169.9(12) 3 7_645
Ca3 Ca1 Ca1 116.2(3) 3_545 7_645
O3 Ca1 Ca1 148.8(4) 5_656 7_655
O1 Ca1 Ca1 100.0(11) 3_545 7_655
O1 Ca1 Ca1 44.4(4) 3 7_655
O1 Ca1 Ca1 36.6(4) 5_655 7_655
Sb1 Ca1 Ca1 77.5(4) 1_655 7_655
Sb1 Ca1 Ca1 111.5(7) 1_645 7_655
Gd1 Ca1 Ca1 63.4(6) 7_645 7_655
Gd1 Ca1 Ca1 3.3(3) 7_655 7_655
Ca3 Ca1 Ca1 116.2(3) 3 7_655
Ca3 Ca1 Ca1 169.9(12) 3_545 7_655
Ca1 Ca1 Ca1 62.4(8) 7_645 7_655
O1 Gd1 O1 113.7(4) 3_545 3
O1 Gd1 O3 102.8(2) 3_545 5_656
O1 Gd1 O3 102.8(2) 3 5_656
O1 Gd1 O1 84.0(2) 3_545 5_655
O1 Gd1 O1 84.0(2) 3 5_655
O3 Gd1 O1 167.1(3) 5_656 5_655
O1 Gd1 Sb1 155.59(18) 3_545 1_655
O1 Gd1 Sb1 85.81(17) 3 1_655
O3 Gd1 Sb1 85.87(18) 5_656 1_655
O1 Gd1 Sb1 83.70(15) 5_655 1_655
O1 Gd1 Sb1 85.81(17) 3_545 1_645
O1 Gd1 Sb1 155.59(18) 3 1_645
O3 Gd1 Sb1 85.87(18) 5_656 1_645
O1 Gd1 Sb1 83.70(15) 5_655 1_645
Sb1 Gd1 Sb1 71.94(5) 1_655 1_645
O1 Gd1 Gd1 43.70(19) 3_545 7_645
O1 Gd1 Gd1 100.9(2) 3 7_645
O3 Gd1 Gd1 145.22(7) 5_656 7_645
O1 Gd1 Gd1 40.30(11) 5_655 7_645
Sb1 Gd1 Gd1 121.06(6) 1_655 7_645
Sb1 Gd1 Gd1 82.89(4) 1_645 7_645
O1 Gd1 Gd1 100.9(2) 3_545 7_655
O1 Gd1 Gd1 43.70(19) 3 7_655
O3 Gd1 Gd1 145.22(7) 5_656 7_655
O1 Gd1 Gd1 40.30(11) 5_655 7_655
Sb1 Gd1 Gd1 82.89(4) 1_655 7_655
Sb1 Gd1 Gd1 121.06(6) 1_645 7_655
Gd1 Gd1 Gd1 65.99(10) 7_645 7_655
O1 Gd1 Ca1 46.5(3) 3_545 7_645
O1 Gd1 Ca1 101.7(3) 3 7_645
O3 Gd1 Ca1 147.05(19) 5_656 7_645
O1 Gd1 Ca1 37.6(2) 5_655 7_645
Sb1 Gd1 Ca1 117.7(3) 1_655 7_645
Sb1 Gd1 Ca1 80.8(3) 1_645 7_645
Gd1 Gd1 Ca1 3.4(3) 7_645 7_645
Gd1 Gd1 Ca1 65.23(16) 7_655 7_645
O1 Gd1 Ca1 101.7(3) 3_545 7_655
O1 Gd1 Ca1 46.5(3) 3 7_655
O3 Gd1 Ca1 147.05(19) 5_656 7_655
O1 Gd1 Ca1 37.6(2) 5_655 7_655
Sb1 Gd1 Ca1 80.8(3) 1_655 7_655
Sb1 Gd1 Ca1 117.7(3) 1_645 7_655
Gd1 Gd1 Ca1 65.23(16) 7_645 7_655
Gd1 Gd1 Ca1 3.4(3) 7_655 7_655
Ca1 Gd1 Ca1 64.3(4) 7_645 7_655
O1 Gd1 Gd2 103.94(19) 3_545 5_655
O1 Gd1 Gd2 103.94(19) 3 5_655
O3 Gd1 Gd2 129.9(2) 5_656 5_655
O1 Gd1 Gd2 37.16(19) 5_655 5_655
Sb1 Gd1 Gd2 55.12(3) 1_655 5_655
Sb1 Gd1 Gd2 55.12(3) 1_645 5_655
Gd1 Gd1 Gd2 66.61(5) 7_645 5_655
Gd1 Gd1 Gd2 66.61(5) 7_655 5_655
Ca1 Gd1 Gd2 63.2(3) 7_645 5_655
Ca1 Gd1 Gd2 63.2(3) 7_655 5_655
O1 Gd1 Gd2 119.44(19) 3_545 1_655
O1 Gd1 Gd2 119.44(19) 3 1_655
O3 Gd1 Gd2 40.1(2) 5_656 1_655
O1 Gd1 Gd2 127.0(2) 5_655 1_655
Sb1 Gd1 Gd2 54.94(4) 1_655 1_655
Sb1 Gd1 Gd2 54.94(4) 1_645 1_655
Gd1 Gd1 Gd2 137.53(7) 7_645 1_655
Gd1 Gd1 Gd2 137.53(7) 7_655 1_655
Ca1 Gd1 Gd2 135.7(3) 7_645 1_655
Ca1 Gd1 Gd2 135.7(3) 7_655 1_655
Gd2 Gd1 Gd2 89.82(6) 5_655 1_655
O2 Ca2 O2 126.6(8) 3_455 3_445
O2 Ca2 O1 110.1(5) 3_455 .
O2 Ca2 O1 110.1(5) 3_445 .
O2 Ca2 O3 81.1(5) 3_455 5_556
O2 Ca2 O3 81.1(5) 3_445 5_556
O1 Ca2 O3 150.1(8) . 5_556
O2 Ca2 Sb1 141.3(6) 3_455 1_545
O2 Ca2 Sb1 79.7(3) 3_445 1_545
O1 Ca2 Sb1 79.5(4) . 1_545
O3 Ca2 Sb1 75.4(4) 5_556 1_545
O2 Ca2 Sb1 79.7(3) 3_455 .
O2 Ca2 Sb1 141.3(6) 3_445 .
O1 Ca2 Sb1 79.5(4) . .
O3 Ca2 Sb1 75.4(4) 5_556 .
Sb1 Ca2 Sb1 65.0(3) 1_545 .
O2 Ca2 Ca4 38.1(6) 3_455 7_556
O2 Ca2 Ca4 99.9(8) 3_445 7_556
O1 Ca2 Ca4 101.9(9) . 7_556
O3 Ca2 Ca4 103.2(9) 5_556 7_556
Sb1 Ca2 Ca4 178.6(9) 1_545 7_556
Sb1 Ca2 Ca4 115.0(5) . 7_556
O2 Ca2 Ca4 99.9(8) 3_455 7_546
O2 Ca2 Ca4 38.1(6) 3_445 7_546
O1 Ca2 Ca4 101.9(9) . 7_546
O3 Ca2 Ca4 103.2(9) 5_556 7_546
Sb1 Ca2 Ca4 115.0(5) 1_545 7_546
Sb1 Ca2 Ca4 178.6(9) . 7_546
Ca4 Ca2 Ca4 65.0(10) 7_556 7_546
O2 Ca2 Gd3 102.3(6) 3_455 3_445
O2 Ca2 Gd3 41.8(3) 3_445 3_445
O1 Ca2 Gd3 147.20(17) . 3_445
O3 Ca2 Gd3 39.8(2) 5_556 3_445
Sb1 Ca2 Gd3 78.4(2) 1_545 3_445
Sb1 Ca2 Gd3 112.1(4) . 3_445
Ca4 Ca2 Gd3 100.4(8) 7_556 3_445
Ca4 Ca2 Gd3 66.7(8) 7_546 3_445
O2 Ca2 Gd3 41.8(3) 3_455 3_455
O2 Ca2 Gd3 102.3(6) 3_445 3_455
O1 Ca2 Gd3 147.20(17) . 3_455
O3 Ca2 Gd3 39.8(2) 5_556 3_455
Sb1 Ca2 Gd3 112.1(4) 1_545 3_455
Sb1 Ca2 Gd3 78.4(2) . 3_455
Ca4 Ca2 Gd3 66.7(8) 7_556 3_455
Ca4 Ca2 Gd3 100.4(8) 7_546 3_455
Gd3 Ca2 Gd3 64.8(3) 3_445 3_455
O2 Ca2 Gd4 36.8(3) 3_455 7_556
O2 Ca2 Gd4 98.1(5) 3_445 7_556
O1 Ca2 Gd4 106.8(5) . 7_556
O3 Ca2 Gd4 98.5(4) 5_556 7_556
Sb1 Ca2 Gd4 173.7(5) 1_545 7_556
Sb1 Ca2 Gd4 115.30(5) . 7_556
Ca4 Ca2 Gd4 4.9(8) 7_556 7_556
Ca4 Ca2 Gd4 64.5(6) 7_546 7_556
Gd3 Ca2 Gd4 95.9(4) 3_445 7_556
Gd3 Ca2 Gd4 62.5(2) 3_455 7_556
O2 Ca2 Gd4 98.1(5) 3_455 7_546
O2 Ca2 Gd4 36.8(3) 3_445 7_546
O1 Ca2 Gd4 106.8(5) . 7_546
O3 Ca2 Gd4 98.5(4) 5_556 7_546
Sb1 Ca2 Gd4 115.30(5) 1_545 7_546
Sb1 Ca2 Gd4 173.7(5) . 7_546
Ca4 Ca2 Gd4 64.5(6) 7_556 7_546
Ca4 Ca2 Gd4 4.9(8) 7_546 7_546
Gd3 Ca2 Gd4 62.5(2) 3_445 7_546
Gd3 Ca2 Gd4 95.9(4) 3_455 7_546
Gd4 Ca2 Gd4 63.6(3) 7_556 7_546
O2 Gd2 O2 114.2(3) 3_455 3_445
O2 Gd2 O1 103.7(2) 3_455 .
O2 Gd2 O1 103.7(2) 3_445 .
O2 Gd2 O3 82.8(2) 3_455 5_556
O2 Gd2 O3 82.8(2) 3_445 5_556
O1 Gd2 O3 167.5(3) . 5_556
O2 Gd2 Sb1 154.72(17) 3_455 1_545
O2 Gd2 Sb1 85.17(15) 3_445 1_545
O1 Gd2 Sb1 85.99(15) . 1_545
O3 Gd2 Sb1 83.87(15) 5_556 1_545
O2 Gd2 Sb1 85.17(15) 3_455 .
O2 Gd2 Sb1 154.72(17) 3_445 .
O1 Gd2 Sb1 85.99(15) . .
O3 Gd2 Sb1 83.87(15) 5_556 .
Sb1 Gd2 Sb1 72.11(3) 1_545 .
O2 Gd2 Gd3 100.02(19) 3_455 3_445
O2 Gd2 Gd3 43.0(2) 3_445 3_445
O1 Gd2 Gd3 145.56(6) . 3_445
O3 Gd2 Gd3 39.82(10) 5_556 3_445
Sb1 Gd2 Gd3 82.94(3) 1_545 3_445
Sb1 Gd2 Gd3 120.80(4) . 3_445
O2 Gd2 Gd3 43.0(2) 3_455 3_455
O2 Gd2 Gd3 100.02(19) 3_445 3_455
O1 Gd2 Gd3 145.56(6) . 3_455
O3 Gd2 Gd3 39.82(10) 5_556 3_455
Sb1 Gd2 Gd3 120.80(4) 1_545 3_455
Sb1 Gd2 Gd3 82.94(3) . 3_455
Gd3 Gd2 Gd3 65.29(4) 3_445 3_455
O2 Gd2 Ca3 101.6(4) 3_455 3_445
O2 Gd2 Ca3 46.0(4) 3_445 3_445
O1 Gd2 Ca3 147.1(3) . 3_445
O3 Gd2 Ca3 37.0(3) 5_556 3_445
Sb1 Gd2 Ca3 79.8(4) 1_545 3_445
Sb1 Gd2 Ca3 116.8(4) . 3_445
Gd3 Gd2 Ca3 4.3(4) 3_445 3_445
Gd3 Gd2 Ca3 65.1(3) 3_455 3_445
O2 Gd2 Ca3 46.0(4) 3_455 3_455
O2 Gd2 Ca3 101.6(4) 3_445 3_455
O1 Gd2 Ca3 147.1(3) . 3_455
O3 Gd2 Ca3 37.0(3) 5_556 3_455
Sb1 Gd2 Ca3 116.8(4) 1_545 3_455
Sb1 Gd2 Ca3 79.8(4) . 3_455
Gd3 Gd2 Ca3 65.1(3) 3_445 3_455
Gd3 Gd2 Ca3 4.3(4) 3_455 3_455
Ca3 Gd2 Ca3 64.5(6) 3_445 3_455
O2 Gd2 Gd1 119.68(18) 3_455 5_655
O2 Gd2 Gd1 119.68(18) 3_445 5_655
O1 Gd2 Gd1 39.82(19) . 5_655
O3 Gd2 Gd1 127.64(19) 5_556 5_655
Sb1 Gd2 Gd1 55.29(4) 1_545 5_655
Sb1 Gd2 Gd1 55.29(4) . 5_655
Gd3 Gd2 Gd1 137.93(4) 3_445 5_655
Gd3 Gd2 Gd1 137.93(4) 3_455 5_655
Ca3 Gd2 Gd1 135.0(4) 3_445 5_655
Ca3 Gd2 Gd1 135.0(4) 3_455 5_655
O2 Gd2 Gd1 102.8(2) 3_455 1_455
O2 Gd2 Gd1 102.8(2) 3_445 1_455
O1 Gd2 Gd1 130.00(19) . 1_455
O3 Gd2 Gd1 37.46(18) 5_556 1_455
Sb1 Gd2 Gd1 55.10(3) 1_545 1_455
Sb1 Gd2 Gd1 55.10(3) . 1_455
Gd3 Gd2 Gd1 66.44(4) 3_445 1_455
Gd3 Gd2 Gd1 66.44(4) 3_455 1_455
Ca3 Gd2 Gd1 62.3(4) 3_445 1_455
Ca3 Gd2 Gd1 62.3(4) 3_455 1_455
Gd1 Gd2 Gd1 90.18(6) 5_655 1_455
O3 Ca3 O3 121.4(14) 7_546 7_556
O3 Ca3 O4 107.7(9) 7_546 .
O3 Ca3 O4 107.7(9) 7_556 .
O3 Ca3 O2 81.6(9) 7_546 .
O3 Ca3 O2 81.6(9) 7_556 .
O4 Ca3 O2 158.9(13) . .
O3 Ca3 Sb2 143.8(9) 7_546 8
O3 Ca3 Sb2 85.0(4) 7_556 8
O4 Ca3 Sb2 83.7(9) . 8
O2 Ca3 Sb2 78.2(6) . 8
O3 Ca3 Sb2 85.0(4) 7_546 3_545
O3 Ca3 Sb2 143.8(9) 7_556 3_545
O4 Ca3 Sb2 83.7(9) . 3_545
O2 Ca3 Sb2 78.2(6) . 3_545
Sb2 Ca3 Sb2 61.7(5) 8 3_545
O3 Ca3 Ca4 74.0(7) 7_546 7_546
O3 Ca3 Ca4 131.5(12) 7_556 7_546
O4 Ca3 Ca4 34.0(6) . 7_546
O2 Ca3 Ca4 146.0(6) . 7_546
Sb2 Ca3 Ca4 108.4(13) 8 7_546
Sb2 Ca3 Ca4 76.3(10) 3_545 7_546
O3 Ca3 Ca4 131.5(12) 7_546 7_556
O3 Ca3 Ca4 74.0(7) 7_556 7_556
O4 Ca3 Ca4 34.0(6) . 7_556
O2 Ca3 Ca4 146.0(6) . 7_556
Sb2 Ca3 Ca4 76.3(10) 8 7_556
Sb2 Ca3 Ca4 108.4(13) 3_545 7_556
Ca4 Ca3 Ca4 65.1(10) 7_546 7_556
O3 Ca3 Sb2 148.0(9) 7_546 3
O3 Ca3 Sb2 80.4(4) 7_556 3
O4 Ca3 Sb2 84.0(8) . 3
O2 Ca3 Sb2 78.8(5) . 3
Sb2 Ca3 Sb2 4.71(10) 8 3
Sb2 Ca3 Sb2 66.4(5) 3_545 3
Ca4 Ca3 Sb2 110.5(13) 7_546 3
Ca4 Ca3 Sb2 74.0(10) 7_556 3
O3 Ca3 Sb2 80.4(4) 7_546 8_545
O3 Ca3 Sb2 148.0(9) 7_556 8_545
O4 Ca3 Sb2 84.0(8) . 8_545
O2 Ca3 Sb2 78.8(5) . 8_545
Sb2 Ca3 Sb2 66.4(5) 8 8_545
Sb2 Ca3 Sb2 4.71(10) 3_545 8_545
Ca4 Ca3 Sb2 74.0(10) 7_546 8_545
Ca4 Ca3 Sb2 110.5(13) 7_556 8_545
Sb2 Ca3 Sb2 71.1(5) 3 8_545
O3 Ca3 Gd2 101.1(11) 7_546 3
O3 Ca3 Gd2 42.5(6) 7_556 3
O4 Ca3 Gd2 147.6(3) . 3
O2 Ca3 Gd2 39.3(4) . 3
Sb2 Ca3 Gd2 81.5(4) 8 3
Sb2 Ca3 Gd2 113.6(7) 3_545 3
Ca4 Ca3 Gd2 168.9(13) 7_546 3
Ca4 Ca3 Gd2 114.0(5) 7_556 3
Sb2 Ca3 Gd2 79.0(4) 3 3
Sb2 Ca3 Gd2 115.5(7) 8_545 3
O3 Ca3 Gd2 42.5(6) 7_546 3_545
O3 Ca3 Gd2 101.1(11) 7_556 3_545
O4 Ca3 Gd2 147.6(3) . 3_545
O2 Ca3 Gd2 39.3(4) . 3_545
Sb2 Ca3 Gd2 113.6(7) 8 3_545
Sb2 Ca3 Gd2 81.5(4) 3_545 3_545
Ca4 Ca3 Gd2 114.0(5) 7_546 3_545
Ca4 Ca3 Gd2 168.9(13) 7_556 3_545
Sb2 Ca3 Gd2 115.5(7) 3 3_545
Sb2 Ca3 Gd2 79.0(4) 8_545 3_545
Gd2 Ca3 Gd2 64.5(6) 3 3_545
O4 Gd3 O3 101.9(3) . 7_546
O4 Gd3 O3 101.9(3) . 7_556
O3 Gd3 O3 113.6(3) 7_546 7_556
O4 Gd3 O2 170.5(4) . .
O3 Gd3 O2 83.1(2) 7_546 .
O3 Gd3 O2 83.1(2) 7_556 .
O4 Gd3 Sb2 87.5(3) . 8
O3 Gd3 Sb2 152.96(19) 7_546 8
O3 Gd3 Sb2 88.64(18) 7_556 8
O2 Gd3 Sb2 84.58(14) . 8
O4 Gd3 Sb2 87.5(3) . 3_545
O3 Gd3 Sb2 88.64(18) 7_546 3_545
O3 Gd3 Sb2 152.96(19) 7_556 3_545
O2 Gd3 Sb2 84.58(14) . 3_545
Sb2 Gd3 Sb2 66.24(12) 8 3_545
O4 Gd3 Sb2 87.6(3) . 3
O3 Gd3 Sb2 157.35(19) 7_546 3
O3 Gd3 Sb2 83.86(17) 7_556 3
O2 Gd3 Sb2 84.90(13) . 3
Sb2 Gd3 Sb2 4.86(10) 8 3
Sb2 Gd3 Sb2 71.10(4) 3_545 3
O4 Gd3 Sb2 87.6(3) . 8_545
O3 Gd3 Sb2 83.86(17) 7_546 8_545
O3 Gd3 Sb2 157.35(19) 7_556 8_545
O2 Gd3 Sb2 84.90(13) . 8_545
Sb2 Gd3 Sb2 71.10(4) 8 8_545
Sb2 Gd3 Sb2 4.86(10) 3_545 8_545
Sb2 Gd3 Sb2 75.96(10) 3 8_545
O4 Gd3 Gd2 144.71(12) . 3
O3 Gd3 Gd2 100.3(2) 7_546 3
O3 Gd3 Gd2 43.6(2) 7_556 3
O2 Gd3 Gd2 39.56(9) . 3
Sb2 Gd3 Gd2 85.08(5) 8 3
Sb2 Gd3 Gd2 120.25(5) 3_545 3
Sb2 Gd3 Gd2 82.23(5) 3 3
Sb2 Gd3 Gd2 121.92(5) 8_545 3
O4 Gd3 Gd2 144.71(12) . 3_545
O3 Gd3 Gd2 43.6(2) 7_546 3_545
O3 Gd3 Gd2 100.3(2) 7_556 3_545
O2 Gd3 Gd2 39.56(9) . 3_545
Sb2 Gd3 Gd2 120.25(5) 8 3_545
Sb2 Gd3 Gd2 85.08(5) 3_545 3_545
Sb2 Gd3 Gd2 121.92(5) 3 3_545
Sb2 Gd3 Gd2 82.23(5) 8_545 3_545
Gd2 Gd3 Gd2 65.29(4) 3 3_545
O4 Gd3 Ca2 146.97(16) . 3
O3 Gd3 Ca2 103.0(3) 7_546 3
O3 Gd3 Ca2 47.8(3) 7_556 3
O2 Gd3 Ca2 35.88(18) . 3
Sb2 Gd3 Ca2 80.1(2) 8 3
Sb2 Gd3 Ca2 114.5(2) 3_545 3
Sb2 Gd3 Ca2 77.5(2) 3 3
Sb2 Gd3 Ca2 116.3(2) 8_545 3
Gd2 Gd3 Ca2 6.2(2) 3 3
Gd2 Gd3 Ca2 65.41(14) 3_545 3
O4 Gd3 Ca2 146.97(16) . 3_545
O3 Gd3 Ca2 47.8(3) 7_546 3_545
O3 Gd3 Ca2 103.0(3) 7_556 3_545
O2 Gd3 Ca2 35.88(18) . 3_545
Sb2 Gd3 Ca2 114.5(2) 8 3_545
Sb2 Gd3 Ca2 80.1(2) 3_545 3_545
Sb2 Gd3 Ca2 116.3(2) 3 3_545
Sb2 Gd3 Ca2 77.5(2) 8_545 3_545
Gd2 Gd3 Ca2 65.41(14) 3 3_545
Gd2 Gd3 Ca2 6.2(2) 3_545 3_545
Ca2 Gd3 Ca2 64.8(3) 3 3_545
O4 Ca4 O4 128(3) 7_546 7_556
O4 Ca4 O2 107.0(16) 7_546 5_656
O4 Ca4 O2 107.0(16) 7_556 5_656
O4 Ca4 O5 84.5(16) 7_546 .
O4 Ca4 O5 84.5(16) 7_556 .
O2 Ca4 O5 151(2) 5_656 .
O4 Ca4 Sb2 140.9(17) 7_546 7_556
O4 Ca4 Sb2 83.1(9) 7_556 7_556
O2 Ca4 Sb2 79.7(13) 5_656 7_556
O5 Ca4 Sb2 75.0(12) . 7_556
O4 Ca4 Sb2 83.1(9) 7_546 4_546
O4 Ca4 Sb2 140.9(17) 7_556 4_546
O2 Ca4 Sb2 79.7(13) 5_656 4_546
O5 Ca4 Sb2 75.0(12) . 4_546
Sb2 Ca4 Sb2 59.7(8) 7_556 4_546
O4 Ca4 Ca3 35.3(9) 7_546 7_546
O4 Ca4 Ca3 98.7(17) 7_556 7_546
O2 Ca4 Ca3 103.7(16) 5_656 7_546
O5 Ca4 Ca3 100.9(16) . 7_546
Sb2 Ca4 Ca3 175.4(17) 7_556 7_546
Sb2 Ca4 Ca3 117.5(3) 4_546 7_546
O4 Ca4 Ca3 98.7(17) 7_546 7_556
O4 Ca4 Ca3 35.3(9) 7_556 7_556
O2 Ca4 Ca3 103.7(16) 5_656 7_556
O5 Ca4 Ca3 100.9(16) . 7_556
Sb2 Ca4 Ca3 117.5(3) 7_556 7_556
Sb2 Ca4 Ca3 175.4(17) 4_546 7_556
Ca3 Ca4 Ca3 65.1(10) 7_546 7_556
O4 Ca4 Ca2 131(2) 7_546 7_556
O4 Ca4 Ca2 71.8(11) 7_556 7_556
O2 Ca4 Ca2 35.1(6) 5_656 7_556
O5 Ca4 Ca2 144.5(9) . 7_556
Sb2 Ca4 Ca2 76.2(8) 7_556 7_556
Sb2 Ca4 Ca2 107.2(14) 4_546 7_556
Ca3 Ca4 Ca2 108.4(15) 7_546 7_556
Ca3 Ca4 Ca2 74.8(9) 7_556 7_556
O4 Ca4 Ca2 71.8(11) 7_546 7_546
O4 Ca4 Ca2 131(2) 7_556 7_546
O2 Ca4 Ca2 35.1(6) 5_656 7_546
O5 Ca4 Ca2 144.5(9) . 7_546
Sb2 Ca4 Ca2 107.2(14) 7_556 7_546
Sb2 Ca4 Ca2 76.2(8) 4_546 7_546
Ca3 Ca4 Ca2 74.8(9) 7_546 7_546
Ca3 Ca4 Ca2 108.4(15) 7_556 7_546
Ca2 Ca4 Ca2 65.0(10) 7_556 7_546
O4 Ca4 Gd3 35.2(8) 7_546 7_546
O4 Ca4 Gd3 97.0(16) 7_556 7_546
O2 Ca4 Gd3 107.6(15) 5_656 7_546
O5 Ca4 Gd3 97.3(15) . 7_546
Sb2 Ca4 Gd3 172.2(17) 7_556 7_546
Sb2 Ca4 Gd3 118.1(2) 4_546 7_546
Ca3 Ca4 Gd3 3.9(4) 7_546 7_546
Ca3 Ca4 Gd3 64.1(9) 7_556 7_546
Ca2 Ca4 Gd3 111.3(14) 7_556 7_546
Ca2 Ca4 Gd3 78.6(8) 7_546 7_546
O4 Ca4 Gd3 97.0(16) 7_546 7_556
O4 Ca4 Gd3 35.2(8) 7_556 7_556
O2 Ca4 Gd3 107.6(15) 5_656 7_556
O5 Ca4 Gd3 97.3(15) . 7_556
Sb2 Ca4 Gd3 118.1(2) 7_556 7_556
Sb2 Ca4 Gd3 172.2(17) 4_546 7_556
Ca3 Ca4 Gd3 64.1(9) 7_546 7_556
Ca3 Ca4 Gd3 3.9(4) 7_556 7_556
Ca2 Ca4 Gd3 78.6(8) 7_556 7_556
Ca2 Ca4 Gd3 111.3(14) 7_546 7_556
Gd3 Ca4 Gd3 63.0(8) 7_546 7_556
O4 Gd4 O4 116.3(4) 7_546 7_556
O4 Gd4 O5 84.8(3) 7_546 .
O4 Gd4 O5 84.8(3) 7_556 .
O4 Gd4 O2 102.5(3) 7_546 5_656
O4 Gd4 O2 102.5(3) 7_556 5_656
O5 Gd4 O2 165.6(3) . 5_656
O4 Gd4 Sb2 151.3(2) 7_546 7_556
O4 Gd4 Sb2 87.9(2) 7_556 7_556
O5 Gd4 Sb2 82.28(16) . 7_556
O2 Gd4 Sb2 85.60(18) 5_656 7_556
O4 Gd4 Sb2 87.9(2) 7_546 4_546
O4 Gd4 Sb2 151.3(2) 7_556 4_546
O5 Gd4 Sb2 82.28(16) . 4_546
O2 Gd4 Sb2 85.60(18) 5_656 4_546
Sb2 Gd4 Sb2 65.15(11) 7_556 4_546
O4 Gd4 Sb2 155.8(2) 7_546 4_556
O4 Gd4 Sb2 83.1(2) 7_556 4_556
O5 Gd4 Sb2 82.72(15) . 4_556
O2 Gd4 Sb2 85.85(17) 5_656 4_556
Sb2 Gd4 Sb2 4.83(10) 7_556 4_556
Sb2 Gd4 Sb2 69.97(3) 4_546 4_556
O4 Gd4 Sb2 83.1(2) 7_546 7_546
O4 Gd4 Sb2 155.8(2) 7_556 7_546
O5 Gd4 Sb2 82.72(15) . 7_546
O2 Gd4 Sb2 85.85(17) 5_656 7_546
Sb2 Gd4 Sb2 69.97(3) 7_556 7_546
Sb2 Gd4 Sb2 4.83(10) 4_546 7_546
Sb2 Gd4 Sb2 74.80(10) 4_556 7_546
O4 Gd4 Ca5 103.3(4) 7_546 .
O4 Gd4 Ca5 103.3(4) 7_556 .
O5 Gd4 Ca5 35.7(5) . .
O2 Gd4 Ca5 129.9(5) 5_656 .
Sb2 Gd4 Ca5 53.5(4) 7_556 .
Sb2 Gd4 Ca5 53.5(4) 4_546 .
Sb2 Gd4 Ca5 55.9(3) 4_556 .
Sb2 Gd4 Ca5 55.9(3) 7_546 .
O4 Gd4 Ca2 122.9(4) 7_546 7_556
O4 Gd4 Ca2 69.3(4) 7_556 7_556
O5 Gd4 Ca2 148.13(14) . 7_556
O2 Gd4 Ca2 33.79(17) 5_656 7_556
Sb2 Gd4 Ca2 78.6(2) 7_556 7_556
Sb2 Gd4 Ca2 111.7(2) 4_546 7_556
Sb2 Gd4 Ca2 76.2(2) 4_556 7_556
Sb2 Gd4 Ca2 113.6(2) 7_546 7_556
Ca5 Gd4 Ca2 132.0(4) . 7_556
O4 Gd4 Ca2 69.3(4) 7_546 7_546
O4 Gd4 Ca2 122.9(4) 7_556 7_546
O5 Gd4 Ca2 148.13(14) . 7_546
O2 Gd4 Ca2 33.79(17) 5_656 7_546
Sb2 Gd4 Ca2 111.7(2) 7_556 7_546
Sb2 Gd4 Ca2 78.6(2) 4_546 7_546
Sb2 Gd4 Ca2 113.6(2) 4_556 7_546
Sb2 Gd4 Ca2 76.2(2) 7_546 7_546
Ca5 Gd4 Ca2 132.0(4) . 7_546
Ca2 Gd4 Ca2 63.6(3) 7_556 7_546
O4 Gd4 Gd5 49.2(3) 7_546 7_546
O4 Gd4 Gd5 103.5(3) 7_556 7_546
O5 Gd4 Gd5 35.78(9) . 7_546
O2 Gd4 Gd5 148.32(3) 5_656 7_546
Sb2 Gd4 Gd5 112.98(4) 7_556 7_546
Sb2 Gd4 Gd5 80.08(4) 4_546 7_546
Sb2 Gd4 Gd5 114.85(4) 4_556 7_546
Sb2 Gd4 Gd5 77.61(4) 7_546 7_546
Ca5 Gd4 Gd5 59.6(4) . 7_546
Ca2 Gd4 Gd5 166.7(2) 7_556 7_546
Ca2 Gd4 Gd5 115.00(14) 7_546 7_546
O5 Ca5 O5 76.5(7) . 7_546
O5 Ca5 O5 76.5(7) . 7_556
O5 Ca5 O5 104.3(12) 7_546 7_556
O5 Ca5 Sb2 89.8(11) . 7_556
O5 Ca5 Sb2 156.5(14) 7_546 7_556
O5 Ca5 Sb2 90.6(4) 7_556 7_556
O5 Ca5 Sb2 89.8(11) . 4_546
O5 Ca5 Sb2 90.6(4) 7_546 4_546
O5 Ca5 Sb2 156.5(14) 7_556 4_546
Sb2 Ca5 Sb2 70.1(8) 7_556 4_546
O5 Ca5 Sb2 89.8(10) . 4_556
O5 Ca5 Sb2 160.2(14) 7_546 4_556
O5 Ca5 Sb2 85.8(4) 7_556 4_556
Sb2 Ca5 Sb2 4.96(11) 7_556 4_556
Sb2 Ca5 Sb2 75.0(8) 4_546 4_556
O5 Ca5 Sb2 89.8(10) . 7_546
O5 Ca5 Sb2 85.8(4) 7_546 7_546
O5 Ca5 Sb2 160.2(14) 7_556 7_546
Sb2 Ca5 Sb2 75.0(8) 7_556 7_546
Sb2 Ca5 Sb2 4.96(11) 4_546 7_546
Sb2 Ca5 Sb2 80.0(8) 4_556 7_546
O5 Ca5 Sb2 149.6(3) . 8
O5 Ca5 Sb2 124.7(13) 7_546 8
O5 Ca5 Sb2 76.9(6) 7_556 8
Sb2 Ca5 Sb2 75.9(4) 7_556 8
Sb2 Ca5 Sb2 109.6(8) 4_546 8
Sb2 Ca5 Sb2 73.7(4) 4_556 8
Sb2 Ca5 Sb2 111.5(8) 7_546 8
O5 Ca5 Sb2 149.6(3) . 3_545
O5 Ca5 Sb2 76.9(6) 7_546 3_545
O5 Ca5 Sb2 124.7(13) 7_556 3_545
Sb2 Ca5 Sb2 109.6(8) 7_556 3_545
Sb2 Ca5 Sb2 75.9(4) 4_546 3_545
Sb2 Ca5 Sb2 111.5(8) 4_556 3_545
Sb2 Ca5 Sb2 73.7(4) 7_546 3_545
Sb2 Ca5 Sb2 60.5(5) 8 3_545
O5 Ca5 Gd4 38.7(7) . .
O5 Ca5 Gd4 99.9(9) 7_546 .
O5 Ca5 Gd4 99.9(9) 7_556 .
Sb2 Ca5 Gd4 59.0(7) 7_556 .
Sb2 Ca5 Gd4 59.0(7) 4_546 .
Sb2 Ca5 Gd4 61.2(6) 4_556 .
Sb2 Ca5 Gd4 61.2(6) 7_546 .
Sb2 Ca5 Gd4 134.9(8) 8 .
Sb2 Ca5 Gd4 134.9(8) 3_545 .
O5 Ca5 Gd5 36.8(3) . 7_546
O5 Ca5 Gd5 40.4(4) 7_546 7_546
O5 Ca5 Gd5 95.1(8) 7_556 7_546
Sb2 Ca5 Gd5 121.4(11) 7_556 7_546
Sb2 Ca5 Gd5 84.5(6) 4_546 7_546
Sb2 Ca5 Gd5 123.0(11) 4_556 7_546
Sb2 Ca5 Gd5 81.6(5) 7_546 7_546
Sb2 Ca5 Gd5 161.4(12) 8 7_546
Sb2 Ca5 Gd5 114.0(3) 3_545 7_546
Gd4 Ca5 Gd5 62.6(5) . 7_546
O5 Ca5 Gd5 36.8(3) . 7_556
O5 Ca5 Gd5 95.1(8) 7_546 7_556
O5 Ca5 Gd5 40.4(4) 7_556 7_556
Sb2 Ca5 Gd5 84.5(6) 7_556 7_556
Sb2 Ca5 Gd5 121.4(11) 4_546 7_556
Sb2 Ca5 Gd5 81.6(5) 4_556 7_556
Sb2 Ca5 Gd5 123.0(11) 7_546 7_556
Sb2 Ca5 Gd5 114.0(3) 8 7_556
Sb2 Ca5 Gd5 161.4(12) 3_545 7_556
Gd4 Ca5 Gd5 62.6(5) . 7_556
Gd5 Ca5 Gd5 65.1(5) 7_546 7_556
O5 Gd5 O5 116.2(3) 7_546 7_556
O5 Gd5 O5 76.0(2) 7_546 .
O5 Gd5 O5 76.0(2) 7_556 .
O5 Gd5 O4 73.8(2) 7_546 .
O5 Gd5 O4 73.8(2) 7_556 .
O5 Gd5 O4 120.7(3) . .
O5 Gd5 Sb2 138.98(19) 7_546 8
O5 Gd5 Sb2 82.14(18) 7_556 8
O5 Gd5 Sb2 144.89(9) . 8
O4 Gd5 Sb2 77.53(18) . 8
O5 Gd5 Sb2 82.14(18) 7_546 3_545
O5 Gd5 Sb2 138.98(19) 7_556 3_545
O5 Gd5 Sb2 144.89(9) . 3_545
O4 Gd5 Sb2 77.53(17) . 3_545
Sb2 Gd5 Sb2 63.33(11) 8 3_545
O5 Gd5 Sb2 140.63(19) 7_546 7_556
O5 Gd5 Sb2 84.55(17) 7_556 7_556
O5 Gd5 Sb2 77.68(16) . 7_556
O4 Gd5 Sb2 145.55(10) . 7_556
Sb2 Gd5 Sb2 73.17(6) 8 7_556
Sb2 Gd5 Sb2 104.31(6) 3_545 7_556
O5 Gd5 Sb2 84.55(17) 7_546 4_546
O5 Gd5 Sb2 140.63(19) 7_556 4_546
O5 Gd5 Sb2 77.68(16) . 4_546
O4 Gd5 Sb2 145.55(10) . 4_546
Sb2 Gd5 Sb2 104.31(6) 8 4_546
Sb2 Gd5 Sb2 73.17(6) 3_545 4_546
Sb2 Gd5 Sb2 61.50(11) 7_556 4_546
O5 Gd5 Sb2 142.76(19) 7_546 3
O5 Gd5 Sb2 77.75(18) 7_556 3
O5 Gd5 Sb2 140.65(8) . 3
O4 Gd5 Sb2 78.22(17) . 3
Sb2 Gd5 Sb2 4.77(10) 8 3
Sb2 Gd5 Sb2 68.09(3) 3_545 3
Sb2 Gd5 Sb2 71.11(4) 7_556 3
Sb2 Gd5 Sb2 106.47(3) 4_546 3
O5 Gd5 Sb2 77.75(18) 7_546 8_545
O5 Gd5 Sb2 142.76(19) 7_556 8_545
O5 Gd5 Sb2 140.65(8) . 8_545
O4 Gd5 Sb2 78.22(16) . 8_545
Sb2 Gd5 Sb2 68.09(3) 8 8_545
Sb2 Gd5 Sb2 4.77(10) 3_545 8_545
Sb2 Gd5 Sb2 106.47(3) 7_556 8_545
Sb2 Gd5 Sb2 71.11(4) 4_546 8_545
Sb2 Gd5 Sb2 72.86(10) 3 8_545
O5 Gd5 Ca5 34.2(4) 7_546 7_546
O5 Gd5 Ca5 94.9(3) 7_556 7_546
O5 Gd5 Ca5 42.5(5) . 7_546
O4 Gd5 Ca5 91.4(7) . 7_546
Sb2 Gd5 Ca5 169.0(6) 8 7_546
Sb2 Gd5 Ca5 114.6(3) 3_545 7_546
Sb2 Gd5 Ca5 117.3(6) 7_556 7_546
Sb2 Gd5 Ca5 84.7(5) 4_546 7_546
Sb2 Gd5 Ca5 168.6(6) 3 7_546
Sb2 Gd5 Ca5 110.0(3) 8_545 7_546
O5 Gd5 Ca5 94.9(3) 7_546 7_556
O5 Gd5 Ca5 34.2(4) 7_556 7_556
O5 Gd5 Ca5 42.5(5) . 7_556
O4 Gd5 Ca5 91.4(7) . 7_556
Sb2 Gd5 Ca5 114.6(3) 8 7_556
Sb2 Gd5 Ca5 169.0(6) 3_545 7_556
Sb2 Gd5 Ca5 84.7(5) 7_556 7_556
Sb2 Gd5 Ca5 117.3(6) 4_546 7_556
Sb2 Gd5 Ca5 110.0(3) 3 7_556
Sb2 Gd5 Ca5 168.6(6) 8_545 7_556
Ca5 Gd5 Ca5 65.1(5) 7_546 7_556
Gd2 Sb1 Gd2 180.00(5) 5 1_565
Gd2 Sb1 Gd2 72.11(3) 5 5_565
Gd2 Sb1 Gd2 107.89(3) 1_565 5_565
Gd2 Sb1 Gd2 107.89(3) 5 .
Gd2 Sb1 Gd2 72.11(3) 1_565 .
Gd2 Sb1 Gd2 180.00(3) 5_565 .
Gd2 Sb1 Gd1 110.41(4) 5 5_665
Gd2 Sb1 Gd1 69.59(4) 1_565 5_665
Gd2 Sb1 Gd1 69.96(5) 5_565 5_665
Gd2 Sb1 Gd1 110.04(5) . 5_665
Gd2 Sb1 Gd1 69.59(4) 5 1_455
Gd2 Sb1 Gd1 110.41(4) 1_565 1_455
Gd2 Sb1 Gd1 110.04(5) 5_565 1_455
Gd2 Sb1 Gd1 69.96(5) . 1_455
Gd1 Sb1 Gd1 180.00(6) 5_665 1_455
Gd2 Sb1 Gd1 69.96(5) 5 5_655
Gd2 Sb1 Gd1 110.04(5) 1_565 5_655
Gd2 Sb1 Gd1 110.41(4) 5_565 5_655
Gd2 Sb1 Gd1 69.59(4) . 5_655
Gd1 Sb1 Gd1 71.94(5) 5_665 5_655
Gd1 Sb1 Gd1 108.06(5) 1_455 5_655
Gd2 Sb1 Gd1 110.04(5) 5 1_465
Gd2 Sb1 Gd1 69.96(5) 1_565 1_465
Gd2 Sb1 Gd1 69.59(4) 5_565 1_465
Gd2 Sb1 Gd1 110.41(4) . 1_465
Gd1 Sb1 Gd1 108.06(5) 5_665 1_465
Gd1 Sb1 Gd1 71.94(5) 1_455 1_465
Gd1 Sb1 Gd1 180.00(6) 5_655 1_465
Gd2 Sb1 Ca1 72.6(3) 5 1_455
Gd2 Sb1 Ca1 107.4(3) 1_565 1_455
Gd2 Sb1 Ca1 111.3(4) 5_565 1_455
Gd2 Sb1 Ca1 68.7(4) . 1_455
Gd1 Sb1 Ca1 177.0(3) 5_665 1_455
Gd1 Sb1 Ca1 3.0(3) 1_455 1_455
Gd1 Sb1 Ca1 109.8(2) 5_655 1_455
Gd1 Sb1 Ca1 70.2(2) 1_465 1_455
Gd2 Sb1 Ca1 107.4(3) 5 5_665
Gd2 Sb1 Ca1 72.6(3) 1_565 5_665
Gd2 Sb1 Ca1 68.7(4) 5_565 5_665
Gd2 Sb1 Ca1 111.3(4) . 5_665
Gd1 Sb1 Ca1 3.0(3) 5_665 5_665
Gd1 Sb1 Ca1 177.0(3) 1_455 5_665
Gd1 Sb1 Ca1 70.2(2) 5_655 5_665
Gd1 Sb1 Ca1 109.8(2) 1_465 5_665
Ca1 Sb1 Ca1 180.0(6) 1_455 5_665
Gd2 Sb1 Ca1 68.7(4) 5 5_655
Gd2 Sb1 Ca1 111.3(4) 1_565 5_655
Gd2 Sb1 Ca1 107.4(3) 5_565 5_655
Gd2 Sb1 Ca1 72.6(3) . 5_655
Gd1 Sb1 Ca1 70.2(2) 5_665 5_655
Gd1 Sb1 Ca1 109.8(2) 1_455 5_655
Gd1 Sb1 Ca1 3.0(3) 5_655 5_655
Gd1 Sb1 Ca1 177.0(3) 1_465 5_655
Ca1 Sb1 Ca1 111.6(4) 1_455 5_655
Ca1 Sb1 Ca1 68.4(4) 5_665 5_655
Gd2 Sb1 Ca1 111.3(4) 5 1_465
Gd2 Sb1 Ca1 68.7(4) 1_565 1_465
Gd2 Sb1 Ca1 72.6(3) 5_565 1_465
Gd2 Sb1 Ca1 107.4(3) . 1_465
Gd1 Sb1 Ca1 109.8(2) 5_665 1_465
Gd1 Sb1 Ca1 70.2(2) 1_455 1_465
Gd1 Sb1 Ca1 177.0(3) 5_655 1_465
Gd1 Sb1 Ca1 3.0(3) 1_465 1_465
Ca1 Sb1 Ca1 68.4(4) 1_455 1_465
Ca1 Sb1 Ca1 111.6(4) 5_665 1_465
Ca1 Sb1 Ca1 180.0(7) 5_655 1_465
Ca5 Sb2 Gd3 111.4(4) 7_556 3_455
Ca5 Sb2 Gd4 67.5(6) 7_556 7_556
Gd3 Sb2 Gd4 71.18(6) 3_455 7_556
Ca5 Sb2 Ca5 75.0(8) 7_556 7_546
Gd3 Sb2 Ca5 170.4(5) 3_455 7_546
Gd4 Sb2 Ca5 106.1(4) 7_556 7_546
Ca5 Sb2 Gd5 76.0(5) 7_556 3_455
Gd3 Sb2 Gd5 75.91(7) 3_455 3_455
Gd4 Sb2 Gd5 115.75(11) 7_556 3_455
Ca5 Sb2 Gd5 113.2(5) 7_546 3_455
Ca5 Sb2 Gd3 172.6(5) 7_556 3_445
Gd3 Sb2 Gd3 71.10(4) 3_455 3_445
Gd4 Sb2 Gd3 107.73(5) 7_556 3_445
Ca5 Sb2 Gd3 101.6(4) 7_546 3_445
Gd5 Sb2 Gd3 111.33(4) 3_455 3_445
Ca5 Sb2 Ca3 113.9(5) 7_556 3_455
Gd3 Sb2 Ca3 2.9(4) 3_455 3_455
Gd4 Sb2 Ca3 73.9(5) 7_556 3_455
Ca5 Sb2 Ca3 169.5(6) 7_546 3_455
Gd5 Sb2 Ca3 75.4(5) 3_455 3_455
Gd3 Sb2 Ca3 68.9(2) 3_445 3_455
Ca5 Sb2 Gd5 5.1(5) 7_556 7_556
Gd3 Sb2 Gd5 115.95(11) 3_455 7_556
Gd4 Sb2 Gd5 71.87(6) 7_556 7_556
Ca5 Sb2 Gd5 70.8(4) 7_546 7_556
Gd5 Sb2 Gd5 75.69(6) 3_455 7_556
Gd3 Sb2 Gd5 171.61(9) 3_445 7_556
Ca3 Sb2 Gd5 118.3(2) 3_455 7_556
Ca5 Sb2 Gd4 106.2(5) 7_556 7_546
Gd3 Sb2 Gd4 107.77(5) 3_455 7_546
Gd4 Sb2 Gd4 69.97(3) 7_556 7_546
Ca5 Sb2 Gd4 62.9(6) 7_546 7_546
Gd5 Sb2 Gd4 174.18(10) 3_455 7_546
Gd3 Sb2 Gd4 66.49(6) 3_445 7_546
Ca3 Sb2 Gd4 108.1(5) 3_455 7_546
Gd5 Sb2 Gd4 106.06(4) 7_556 7_546
Ca5 Sb2 Ca5 70.4(8) 7_556 3_455
Gd3 Sb2 Ca5 82.9(6) 3_455 3_455
Gd4 Sb2 Ca5 116.5(3) 7_556 3_455
Ca5 Sb2 Ca5 106.3(4) 7_546 3_455
Gd5 Sb2 Ca5 7.6(6) 3_455 3_455
Gd3 Sb2 Ca5 117.0(5) 3_445 3_455
Ca3 Sb2 Ca5 82.6(7) 3_455 3_455
Gd5 Sb2 Ca5 69.6(5) 7_556 3_455
Gd4 Sb2 Ca5 169.1(5) 7_546 3_455
Ca5 Sb2 Ca4 69.7(10) 7_556 7_556
Gd3 Sb2 Ca4 71.6(8) 3_455 7_556
Gd4 Sb2 Ca4 2.9(5) 7_556 7_556
Ca5 Sb2 Ca4 105.2(9) 7_546 7_556
Gd5 Sb2 Ca4 118.5(4) 3_455 7_556
Gd3 Sb2 Ca4 105.4(8) 3_445 7_556
Ca3 Sb2 Ca4 74.2(9) 3_455 7_556
Gd5 Sb2 Ca4 73.9(8) 7_556 7_556
Gd4 Sb2 Ca4 67.2(4) 7_546 7_556
Ca5 Sb2 Ca4 119.3(5) 3_455 7_556
Ca5 Sb2 Gd5 113.4(6) 7_556 3_445
Gd3 Sb2 Gd5 111.43(4) 3_455 3_445
Gd4 Sb2 Gd5 176.02(10) 7_556 3_445
Ca5 Sb2 Gd5 70.8(4) 7_546 3_445
Gd5 Sb2 Gd5 68.09(3) 3_455 3_445
Gd3 Sb2 Gd5 70.92(7) 3_445 3_445
Ca3 Sb2 Gd5 108.7(5) 3_455 3_445
Gd5 Sb2 Gd5 108.89(4) 7_556 3_445
Gd4 Sb2 Gd5 106.16(10) 7_546 3_445
Ca5 Sb2 Gd5 67.2(2) 3_455 3_445
Ca4 Sb2 Gd5 173.4(4) 7_556 3_445
Ca1 O1 Ca1 118.0(12) 3_455 3_445
Ca1 O1 Ca2 111.9(5) 3_455 .
Ca1 O1 Ca2 111.9(5) 3_445 .
Ca1 O1 Gd1 5.7(5) 3_455 3_455
Ca1 O1 Gd1 116.1(6) 3_445 3_455
Ca2 O1 Gd1 117.0(2) . 3_455
Ca1 O1 Gd1 116.1(6) 3_455 3_445
Ca1 O1 Gd1 5.7(5) 3_445 3_445
Ca2 O1 Gd1 117.0(2) . 3_445
Gd1 O1 Gd1 113.7(4) 3_455 3_445
Ca1 O1 Gd2 115.3(5) 3_455 .
Ca1 O1 Gd2 115.3(5) 3_445 .
Ca2 O1 Gd2 9.7(4) . .
Gd1 O1 Gd2 119.95(18) 3_455 .
Gd1 O1 Gd2 119.95(18) 3_445 .
Ca1 O1 Gd1 100.6(6) 3_455 5_655
Ca1 O1 Gd1 100.6(6) 3_445 5_655
Ca2 O1 Gd1 112.7(5) . 5_655
Gd1 O1 Gd1 96.0(2) 3_455 5_655
Gd1 O1 Gd1 96.0(2) 3_445 5_655
Gd2 O1 Gd1 103.0(3) . 5_655
Ca1 O1 Ca1 99.0(7) 3_455 5_655
Ca1 O1 Ca1 99.0(7) 3_445 5_655
Ca2 O1 Ca1 116.0(8) . 5_655
Gd1 O1 Ca1 94.2(3) 3_455 5_655
Gd1 O1 Ca1 94.2(3) 3_445 5_655
Gd2 O1 Ca1 106.3(6) . 5_655
Gd1 O1 Ca1 3.3(6) 5_655 5_655
Ca2 O2 Ca2 126.6(8) 3_545 3
Ca2 O2 Gd2 9.4(4) 3_545 3_545
Ca2 O2 Gd2 120.9(5) 3 3_545
Ca2 O2 Gd2 120.9(5) 3_545 3
Ca2 O2 Gd2 9.4(4) 3 3
Gd2 O2 Gd2 114.2(3) 3_545 3
Ca2 O2 Ca4 106.8(7) 3_545 5_656
Ca2 O2 Ca4 106.8(7) 3 5_656
Gd2 O2 Ca4 116.2(5) 3_545 5_656
Gd2 O2 Ca4 116.2(5) 3 5_656
Ca2 O2 Gd4 109.4(4) 3_545 5_656
Ca2 O2 Gd4 109.4(4) 3 5_656
Gd2 O2 Gd4 118.69(18) 3_545 5_656
Gd2 O2 Gd4 118.69(18) 3 5_656
Ca4 O2 Gd4 7.9(12) 5_656 5_656
Ca2 O2 Gd3 102.3(5) 3_545 .
Ca2 O2 Gd3 102.3(5) 3 .
Gd2 O2 Gd3 97.5(2) 3_545 .
Gd2 O2 Gd3 97.5(2) 3 .
Ca4 O2 Gd3 111.9(13) 5_656 .
Gd4 O2 Gd3 104.0(3) 5_656 .
Ca2 O2 Ca3 100.2(6) 3_545 .
Ca2 O2 Ca3 100.2(6) 3 .
Gd2 O2 Ca3 94.7(4) 3_545 .
Gd2 O2 Ca3 94.7(4) 3 .
Ca4 O2 Ca3 117.0(14) 5_656 .
Gd4 O2 Ca3 109.1(7) 5_656 .
Gd3 O2 Ca3 5.1(6) . .
Ca3 O3 Ca3 121.4(14) 7_546 7_556
Ca3 O3 Ca1 112.3(6) 7_546 5_656
Ca3 O3 Ca1 112.3(7) 7_556 5_656
Ca3 O3 Gd3 6.4(6) 7_546 7_546
Ca3 O3 Gd3 117.8(7) 7_556 7_546
Ca1 O3 Gd3 118.5(3) 5_656 7_546
Ca3 O3 Gd3 117.8(7) 7_546 7_556
Ca3 O3 Gd3 6.4(6) 7_556 7_556
Ca1 O3 Gd3 118.5(3) 5_656 7_556
Gd3 O3 Gd3 113.6(3) 7_546 7_556
Ca3 O3 Gd1 113.8(6) 7_546 5_656
Ca3 O3 Gd1 113.8(6) 7_556 5_656
Ca1 O3 Gd1 4.9(6) 5_656 5_656
Gd3 O3 Gd1 119.88(19) 7_546 5_656
Gd3 O3 Gd1 119.88(19) 7_556 5_656
Ca3 O3 Gd2 100.6(8) 7_546 5_556
Ca3 O3 Gd2 100.6(8) 7_556 5_556
Ca1 O3 Gd2 107.3(6) 5_656 5_556
Gd3 O3 Gd2 96.6(2) 7_546 5_556
Gd3 O3 Gd2 96.6(2) 7_556 5_556
Gd1 O3 Gd2 102.4(3) 5_656 5_556
Ca3 O3 Ca2 97.0(8) 7_546 5_556
Ca3 O3 Ca2 97.0(8) 7_556 5_556
Ca1 O3 Ca2 114.9(7) 5_656 5_556
Gd3 O3 Ca2 92.4(3) 7_546 5_556
Gd3 O3 Ca2 92.4(3) 7_556 5_556
Gd1 O3 Ca2 110.1(5) 5_656 5_556
Gd2 O3 Ca2 7.6(3) 5_556 5_556
Ca4 O4 Ca4 128(3) 7_546 7_556
Ca4 O4 Ca3 110.7(13) 7_546 .
Ca4 O4 Ca3 110.7(13) 7_556 .
Ca4 O4 Gd4 7.6(13) 7_546 7_546
Ca4 O4 Gd4 122.5(13) 7_556 7_546
Ca3 O4 Gd4 118.2(3) . 7_546
Ca4 O4 Gd4 122.5(13) 7_546 7_556
Ca4 O4 Gd4 7.6(13) 7_556 7_556
Ca3 O4 Gd4 118.2(3) . 7_556
Gd4 O4 Gd4 116.3(4) 7_546 7_556
Ca4 O4 Gd3 112.3(13) 7_546 .
Ca4 O4 Gd3 112.3(13) 7_556 .
Ca3 O4 Gd3 6.5(7) . .
Gd4 O4 Gd3 119.7(2) 7_546 .
Gd4 O4 Gd3 119.7(2) 7_556 .
Ca4 O4 Gd5 96.6(15) 7_546 .
Ca4 O4 Gd5 96.6(15) 7_556 .
Ca3 O4 Gd5 110.8(8) . .
Gd4 O4 Gd5 92.9(3) 7_546 .
Gd4 O4 Gd5 92.9(3) 7_556 .
Gd3 O4 Gd5 104.2(4) . .
Ca5 O5 Gd5 109.1(5) . 7_546
Ca5 O5 Gd5 109.1(5) . 7_556
Gd5 O5 Gd5 116.2(3) 7_546 7_556
Ca5 O5 Gd4 105.5(10) . .
Gd5 O5 Gd4 108.2(2) 7_546 .
Gd5 O5 Gd4 108.2(2) 7_556 .
Ca5 O5 Gd5 10.8(10) . .
Gd5 O5 Gd5 104.0(2) 7_546 .
Gd5 O5 Gd5 104.0(2) 7_556 .
Gd4 O5 Gd5 116.4(3) . .
Ca5 O5 Ca4 112.6(15) . .
Gd5 O5 Ca4 104.9(6) 7_546 .
Gd5 O5 Ca4 104.9(6) 7_556 .
Gd4 O5 Ca4 7.1(12) . .
Gd5 O5 Ca4 123.5(12) . .
Ca5 O5 Ca5 103.5(7) . 7_546
Gd5 O5 Ca5 10.7(8) 7_546 7_546
Gd5 O5 Ca5 111.0(6) 7_556 7_546
Gd4 O5 Ca5 118.9(8) . 7_546
Gd5 O5 Ca5 97.1(8) . 7_546
Ca4 O5 Ca5 115.7(10) . 7_546
Ca5 O5 Ca5 103.5(7) . 7_556
Gd5 O5 Ca5 111.0(6) 7_546 7_556
Gd5 O5 Ca5 10.7(8) 7_556 7_556
Gd4 O5 Ca5 118.9(8) . 7_556
Gd5 O5 Ca5 97.1(8) . 7_556
Ca4 O5 Ca5 115.7(10) . 7_556
Ca5 O5 Ca5 104.3(12) 7_546 7_556

loop_
_geom_bond_atom_site_label_1
_geom_bond_atom_site_label_2
_geom_bond_distance
_geom_bond_site_symmetry_2
Ca1 O3 2.18(3) 5_656
Ca1 O1 2.216(14) 3_545
Ca1 O1 2.216(14) 3
Ca1 O1 2.60(2) 5_655
Ca1 Sb1 3.378(18) 1_655
Ca1 Sb1 3.378(18) 1_645
Ca1 Gd1 3.57(2) 7_645
Ca1 Gd1 3.57(2) 7_655
Ca1 Ca3 3.62(3) 3
Ca1 Ca3 3.62(3) 3_545
Ca1 Ca1 3.67(4) 7_645
Ca1 Ca1 3.67(4) 7_655
Gd1 O1 2.268(5) 3_545
Gd1 O1 2.268(5) 3
Gd1 O3 2.307(8) 5_656
Gd1 O1 2.423(8) 5_655
Gd1 Sb1 3.2335(19) 1_655
Gd1 Sb1 3.2335(19) 1_645
Gd1 Gd1 3.488(5) 7_645
Gd1 Gd1 3.488(5) 7_655
Gd1 Ca1 3.57(2) 7_645
Gd1 Ca1 3.57(2) 7_655
Gd1 Gd2 3.686(2) 5_655
Gd1 Gd2 3.704(3) 1_655
Ca2 O2 2.126(8) 3_455
Ca2 O2 2.126(8) 3_445
Ca2 O1 2.237(17) .
Ca2 O3 2.627(17) 5_556
Ca2 Sb1 3.532(13) 1_545
Ca2 Sb1 3.532(13) .
Ca2 Ca4 3.54(5) 7_556
Ca2 Ca4 3.54(5) 7_546
Ca2 Gd3 3.545(13) 3_445
Ca2 Gd3 3.545(13) 3_455
Ca2 Gd4 3.605(13) 7_556
Ca2 Gd4 3.605(13) 7_546
Gd2 O2 2.262(4) 3_455
Gd2 O2 2.262(4) 3_445
Gd2 O1 2.286(8) .
Gd2 O3 2.444(8) 5_556
Gd2 Sb1 3.2269(12) 1_545
Gd2 Sb1 3.2269(12) .
Gd2 Gd3 3.5210(19) 3_445
Gd2 Gd3 3.5210(19) 3_455
Gd2 Ca3 3.56(3) 3_445
Gd2 Ca3 3.56(3) 3_455
Gd2 Gd1 3.686(2) 5_655
Gd2 Gd1 3.704(3) 1_455
Ca3 O3 2.178(15) 7_546
Ca3 O3 2.178(15) 7_556
Ca3 O4 2.18(3) .
Ca3 O2 2.57(3) .
Ca3 Sb2 3.37(2) 8
Ca3 Sb2 3.37(2) 3_545
Ca3 Ca4 3.53(5) 7_546
Ca3 Ca4 3.53(5) 7_556
Ca3 Sb2 3.56(2) 3
Ca3 Sb2 3.56(2) 8_545
Ca3 Gd2 3.56(3) 3
Ca3 Gd2 3.56(3) 3_545
Gd3 O4 2.266(10) .
Gd3 O3 2.270(4) 7_546
Gd3 O3 2.270(4) 7_556
Gd3 O2 2.420(9) .
Gd3 Sb2 3.165(3) 8
Gd3 Sb2 3.165(2) 3_545
Gd3 Sb2 3.363(3) 3
Gd3 Sb2 3.363(3) 8_545
Gd3 Gd2 3.5210(19) 3
Gd3 Gd2 3.5210(19) 3_545
Gd3 Ca2 3.545(13) 3
Gd3 Ca2 3.545(13) 3_545
Ca4 O4 2.11(2) 7_546
Ca4 O4 2.11(2) 7_556
Ca4 O2 2.28(6) 5_656
Ca4 O5 2.37(6) .
Ca4 Sb2 3.48(4) 7_556
Ca4 Sb2 3.48(4) 4_546
Ca4 Ca3 3.53(5) 7_546
Ca4 Ca3 3.53(5) 7_556
Ca4 Ca2 3.54(5) 7_556
Ca4 Ca2 3.54(5) 7_546
Ca4 Gd3 3.64(4) 7_546
Ca4 Gd3 3.64(4) 7_556
Gd4 O4 2.235(5) 7_546
Gd4 O4 2.235(5) 7_556
Gd4 O5 2.249(7) .
Gd4 O2 2.288(7) 5_656
Gd4 Sb2 3.212(2) 7_556
Gd4 Sb2 3.212(2) 4_546
Gd4 Sb2 3.407(3) 4_556
Gd4 Sb2 3.407(3) 7_546
Gd4 Ca5 3.46(4) .
Gd4 Ca2 3.605(13) 7_556
Gd4 Ca2 3.605(13) 7_546
Gd4 Gd5 3.6344(16) 7_546
Ca5 O5 2.10(3) .
Ca5 O5 2.40(2) 7_546
Ca5 O5 2.40(2) 7_556
Ca5 Sb2 3.01(3) 7_556
Ca5 Sb2 3.01(3) 4_546
Ca5 Sb2 3.22(3) 4_556
Ca5 Sb2 3.22(3) 7_546
Ca5 Sb2 3.43(3) 8
Ca5 Sb2 3.43(3) 3_545
Ca5 Gd5 3.53(2) 7_546
Ca5 Gd5 3.53(2) 7_556
Gd5 O5 2.237(4) 7_546
Gd5 O5 2.237(4) 7_556
Gd5 O5 2.307(7) .
Gd5 O4 2.753(13) .
Gd5 Sb2 3.294(2) 8
Gd5 Sb2 3.294(2) 3_545
Gd5 Sb2 3.382(2) 7_556
Gd5 Sb2 3.382(2) 4_546
Gd5 Sb2 3.485(3) 3
Gd5 Sb2 3.485(2) 8_545
Gd5 Ca5 3.53(2) 7_546
Gd5 Ca5 3.53(2) 7_556
Sb1 Gd2 3.2269(12) 5
Sb1 Gd2 3.2269(12) 1_565
Sb1 Gd2 3.2269(12) 5_565
Sb1 Gd1 3.2335(19) 5_665
Sb1 Gd1 3.2335(19) 1_455
Sb1 Gd1 3.2335(19) 5_655
Sb1 Gd1 3.2335(19) 1_465
Sb1 Ca1 3.378(18) 1_455
Sb1 Ca1 3.378(18) 5_665
Sb1 Ca1 3.378(18) 5_655
Sb1 Ca1 3.378(18) 1_465
Sb2 Ca5 3.01(3) 7_556
Sb2 Gd3 3.165(2) 3_455
Sb2 Gd4 3.212(2) 7_556
Sb2 Ca5 3.22(3) 7_546
Sb2 Gd5 3.294(2) 3_455
Sb2 Gd3 3.363(3) 3_445
Sb2 Ca3 3.37(2) 3_455
Sb2 Gd5 3.382(2) 7_556
Sb2 Gd4 3.407(3) 7_546
Sb2 Ca5 3.43(3) 3_455
Sb2 Ca4 3.48(4) 7_556
Sb2 Gd5 3.485(2) 3_445
O1 Ca1 2.216(14) 3_455
O1 Ca1 2.216(14) 3_445
O1 Gd1 2.268(5) 3_455
O1 Gd1 2.268(5) 3_445
O1 Gd1 2.423(8) 5_655
O1 Ca1 2.60(2) 5_655
O2 Ca2 2.126(8) 3_545
O2 Ca2 2.126(8) 3
O2 Gd2 2.262(4) 3_545
O2 Gd2 2.262(4) 3
O2 Ca4 2.28(6) 5_656
O2 Gd4 2.288(7) 5_656
O3 Ca3 2.178(15) 7_546
O3 Ca3 2.178(15) 7_556
O3 Ca1 2.18(3) 5_656
O3 Gd3 2.270(4) 7_546
O3 Gd3 2.270(4) 7_556
O3 Gd1 2.307(8) 5_656
O3 Gd2 2.444(8) 5_556
O3 Ca2 2.627(17) 5_556
O4 Ca4 2.11(2) 7_546
O4 Ca4 2.11(2) 7_556
O4 Gd4 2.235(5) 7_546
O4 Gd4 2.235(5) 7_556
O5 Gd5 2.237(4) 7_546
O5 Gd5 2.237(4) 7_556
O5 Ca5 2.40(2) 7_546
O5 Ca5 2.40(2) 7_556
